data_4024069
loop_
_publ_author_name
'Masayuki Yamashita'
'Navnath Dnyanoba Yadav'
'Takeshi Sawaki'
'Ikuko Takao'
'Ikuo Kawasaki'
'Yasuko Sugimoto'
'Akemi Miyatake'
'Kousuke Murai'
'Ayano Takahara'
'Ai Kurume'
'Shunsaku Ohta'

_publ_section_title
;
 Asymmetric Total Synthesis of (-)-Linderol A
;
_journal_name_full 'Journal of Organic Chemistry'
_journal_page_first 5697
_journal_page_last 5703
_journal_paper_doi 10.1021/jo070682+
_journal_volume 72
_journal_year 2007
_chemical_absolute_configuration rm
_chemical_formula_moiety 'C32 H34 O6 '
_chemical_formula_sum 'C32 H34 O6'
_chemical_formula_weight 514.62
_space_group_IT_number 4
_symmetry_cell_setting monoclinic
_symmetry_Int_Tables_number 4
_symmetry_space_group_name_Hall 'P 2yb'
_symmetry_space_group_name_H-M 'P 1 21 1'
_audit_creation_date 2006-04-05
_audit_creation_method 'by CrystalStructure 3.7.0'
_cell_angle_alpha 90.0000
_cell_angle_beta 91.249(6)
_cell_angle_gamma 90.0000
_cell_formula_units_Z 2
_cell_length_a 8.0442(8)
_cell_length_b 9.0713(9)
_cell_length_c 18.9881(18)
_cell_measurement_reflns_used 13300
_cell_measurement_temperature 296.1
_cell_measurement_theta_max 68.2
_cell_measurement_theta_min 4.7
_cell_volume 1385.3(2)
_computing_cell_refinement 'PROCESS-AUTO (Rigaku, 1998)'
_computing_data_collection 'PROCESS-AUTO (Rigaku, 1998)'
_computing_data_reduction 'CrystalStructure (R/MSC, Rigaku, 2005)'
_computing_molecular_graphics 'ORTEP (Johnson, 1976)'
_computing_publication_material 'CrystalStructure (R/MSC, Rigaku, 2005)'
_computing_structure_refinement 'SHELXL97 (Sheldrick, 1997)'
_computing_structure_solution 'SHELXS97 (Sheldrick, 1997)'
_diffrn_detector_area_resol_mean 10.00
_diffrn_measured_fraction_theta_full 0.987
_diffrn_measured_fraction_theta_max 0.987
_diffrn_measurement_device_type 'Rigaku RAXIS-RAPID'
_diffrn_measurement_method \w
_diffrn_radiation_type 'Cu K\a'
_diffrn_radiation_wavelength 1.54187
_diffrn_reflns_av_R_equivalents 0.039
_diffrn_reflns_limit_h_max 9
_diffrn_reflns_limit_h_min -9
_diffrn_reflns_limit_k_max 10
_diffrn_reflns_limit_k_min -9
_diffrn_reflns_limit_l_max 22
_diffrn_reflns_limit_l_min -22
_diffrn_reflns_number 14606
_diffrn_reflns_theta_full 68.20
_diffrn_reflns_theta_max 68.20
_exptl_absorpt_coefficient_mu 0.683
_exptl_absorpt_correction_T_max 0.872
_exptl_absorpt_correction_T_min 0.742
_exptl_absorpt_correction_type multi-scan
_exptl_absorpt_process_details
;
    Higashi, T. (1995). Program for Absorption Correction.
    Rigaku Corporation, Tokyo, Japan.
;
_exptl_crystal_colour colorless
_exptl_crystal_density_diffrn 1.234
_exptl_crystal_density_method 'not measured'
_exptl_crystal_description block
_exptl_crystal_F_000 548.00
_exptl_crystal_size_max 0.30
_exptl_crystal_size_mid 0.20
_exptl_crystal_size_min 0.20
_refine_diff_density_max 0.25
_refine_diff_density_min -0.16
_refine_ls_extinction_coef 0.0061(10)
_refine_ls_extinction_method SHELXL
_refine_ls_goodness_of_fit_ref 0.985
_refine_ls_hydrogen_treatment refall
_refine_ls_number_parameters 350
_refine_ls_number_reflns 2671
_refine_ls_R_factor_gt 0.0499
_refine_ls_shift/su_max 0.0000
_refine_ls_structure_factor_coef Fsqd
_refine_ls_weighting_details 'w = 1/[\s^2^(Fo^2^)+(0.1018P)^2^+0.0000P] where P=(Fo^2^+2Fc^2^)/3'
_refine_ls_weighting_scheme calc
_refine_ls_wR_factor_ref 0.1432
_reflns_number_gt 1975
_reflns_number_total 2671
_reflns_threshold_expression F^2^>2.0\s(F^2^)
_cod_data_source_file jo070682+si20070403_055318.cif
_cod_data_source_block '_AC0974rap'
_cod_original_sg_symbol_H-M 'P 21'
_cod_original_formula_sum 'C32 H34 O6 '
_cod_database_code 4024069

loop_
_symmetry_equiv_pos_site_id
_symmetry_equiv_pos_as_xyz
1 +X,+Y,+Z
2 -X,1/2+Y,-Z

loop_
_atom_site_label
_atom_site_type_symbol
_atom_site_fract_x
_atom_site_fract_y
_atom_site_fract_z
_atom_site_U_iso_or_equiv
_atom_site_adp_type
_atom_site_occupancy
_atom_site_symmetry_multiplicity
_atom_site_calc_flag
_atom_site_refinement_flags
_atom_site_disorder_assembly
_atom_site_disorder_group
O(1) O 0.4048(2) 0.6601(2) 0.66728(11) 0.0668(6) Uani 1.00 1 d . . .
O(2) O 0.4224(5) 0.4317(3) 0.71067(18) 0.1241(13) Uani 1.00 1 d . . .
O(3) O 0.5021(5) 0.4336(3) 0.85658(16) 0.1162(11) Uani 1.00 1 d . . .
O(4) O 0.6510(3) 0.6203(2) 0.89451(12) 0.0751(6) Uani 1.00 1 d . . .
O(5) O 0.9406(2) 1.0249(3) 0.99785(12) 0.0824(7) Uani 1.00 1 d . . .
O(6) O 0.7180(3) 1.0605(2) 0.76523(12) 0.0768(6) Uani 1.00 1 d . . .
C(1) C 0.3199(3) 0.6107(4) 0.60338(14) 0.0661(8) Uani 1.00 1 d . . .
C(2) C 0.1682(3) 0.7074(4) 0.58943(14) 0.0686(8) Uani 1.00 1 d . . .
C(3) C 0.0924(4) 0.6595(5) 0.51845(17) 0.0870(11) Uani 1.00 1 d . . .
C(4) C 0.2162(4) 0.6716(5) 0.45936(18) 0.0891(11) Uani 1.00 1 d . . .
C(5) C 0.3703(4) 0.5801(5) 0.47317(17) 0.0829(11) Uani 1.00 1 d . . .
C(6) C 0.4444(4) 0.6189(5) 0.54518(17) 0.0773(10) Uani 1.00 1 d . . .
C(7) C 0.4956(6) 0.5960(8) 0.4144(2) 0.1239(18) Uani 1.00 1 d . . .
C(8) C 0.4493(4) 0.5627(4) 0.71659(19) 0.0753(9) Uani 1.00 1 d . . .
C(9) C 0.5360(3) 0.6339(4) 0.77688(16) 0.0638(8) Uani 1.00 1 d . . .
C(10) C 0.5576(4) 0.5538(4) 0.84131(18) 0.0738(9) Uani 1.00 1 d . . .
C(11) C 0.7107(3) 0.7627(3) 0.88948(16) 0.0604(7) Uani 1.00 1 d . . .
C(12) C 0.7985(4) 0.8140(4) 0.94744(17) 0.0690(8) Uani 1.00 1 d . . .
C(13) C 0.8569(3) 0.9575(4) 0.94386(17) 0.0657(8) Uani 1.00 1 d . . .
C(14) C 0.8326(4) 1.0443(4) 0.88390(17) 0.0677(8) Uani 1.00 1 d . . .
C(15) C 0.7471(3) 0.9882(4) 0.82677(14) 0.0612(7) Uani 1.00 1 d . . .
C(16) C 0.6823(3) 0.8427(3) 0.82838(14) 0.0580(7) Uani 1.00 1 d . . .
C(17) C 0.5920(3) 0.7756(3) 0.77240(16) 0.0592(7) Uani 1.00 1 d . . .
C(18) C 0.9729(5) 0.9417(6) 1.0602(2) 0.0957(12) Uani 1.00 1 d . . .
C(19) C 0.7732(6) 1.2106(4) 0.7604(2) 0.0944(12) Uani 1.00 1 d . . .
C(20) C 0.0408(3) 0.7151(5) 0.65143(19) 0.0770(10) Uani 1.00 1 d . . .
C(21) C -0.0057(5) 0.5613(6) 0.6775(2) 0.0999(14) Uani 1.00 1 d . . .
C(22) C -0.1195(4) 0.7910(7) 0.6255(2) 0.1049(15) Uani 1.00 1 d . . .
C(23) C 0.1152(4) 0.8141(5) 0.71180(18) 0.0751(10) Uani 1.00 1 d . . .
C(24) C 0.1399(4) 0.7687(5) 0.77921(18) 0.0781(10) Uani 1.00 1 d . . .
C(25) C 0.2159(4) 0.8603(4) 0.8327(2) 0.0759(10) Uani 1.00 1 d . . .
C(26) C 0.2537(4) 0.8110(6) 0.9005(2) 0.0934(12) Uani 1.00 1 d . . .
C(27) C 0.3338(5) 0.8986(7) 0.9483(2) 0.1113(16) Uani 1.00 1 d . . .
C(28) C 0.3790(5) 1.0400(7) 0.9303(3) 0.1113(17) Uani 1.00 1 d . . .
C(29) C 0.3452(5) 1.0968(5) 0.8658(3) 0.1037(15) Uani 1.00 1 d . . .
C(30) C 0.2630(4) 1.0067(5) 0.8139(2) 0.0879(11) Uani 1.00 1 d . . .
C(31) C 0.2298(5) 1.0554(5) 0.7460(2) 0.0993(13) Uani 1.00 1 d . . .
C(32) C 0.1574(5) 0.9636(5) 0.6954(2) 0.0899(11) Uani 1.00 1 d . . .
H(1) H 0.2842 0.5083 0.6093 0.079 Uiso 1.00 1 c R . .
H(2) H 0.2099 0.8079 0.5829 0.082 Uiso 1.00 1 c R . .
H(3) H 0.0546 0.5583 0.5219 0.104 Uiso 1.00 1 c R . .
H(4) H -0.0035 0.7207 0.5073 0.104 Uiso 1.00 1 c R . .
H(5) H 0.1632 0.6395 0.4156 0.107 Uiso 1.00 1 c R . .
H(6) H 0.2480 0.7740 0.4538 0.107 Uiso 1.00 1 c R . .
H(7) H 0.3360 0.4765 0.4746 0.099 Uiso 1.00 1 c R . .
H(8) H 0.5355 0.5520 0.5560 0.093 Uiso 1.00 1 c R . .
H(9) H 0.4896 0.7180 0.5435 0.093 Uiso 1.00 1 c R . .
H(10) H 0.4436 0.5696 0.3702 0.149 Uiso 1.00 1 c R . .
H(11) H 0.5887 0.5321 0.4236 0.149 Uiso 1.00 1 c R . .
H(12) H 0.5334 0.6963 0.4123 0.149 Uiso 1.00 1 c R . .
H(13) H 0.8176 0.7554 0.9870 0.083 Uiso 1.00 1 c R . .
H(14) H 0.8742 1.1399 0.8827 0.081 Uiso 1.00 1 c R . .
H(15) H 0.5702 0.8293 0.7315 0.071 Uiso 1.00 1 c R . .
H(16) H 0.8697 0.9099 1.0795 0.115 Uiso 1.00 1 c R . .
H(17) H 1.0318 1.0019 1.0940 0.115 Uiso 1.00 1 c R . .
H(18) H 1.0392 0.8571 1.0491 0.115 Uiso 1.00 1 c R . .
H(19) H 0.7247 1.2677 0.7973 0.113 Uiso 1.00 1 c R . .
H(20) H 0.7395 1.2506 0.7155 0.113 Uiso 1.00 1 c R . .
H(21) H 0.8922 1.2140 0.7652 0.113 Uiso 1.00 1 c R . .
H(22) H -0.0392 0.5011 0.6381 0.120 Uiso 1.00 1 c R . .
H(23) H -0.0958 0.5689 0.7096 0.120 Uiso 1.00 1 c R . .
H(24) H 0.0887 0.5173 0.7010 0.120 Uiso 1.00 1 c R . .
H(25) H -0.0921 0.8786 0.5999 0.126 Uiso 1.00 1 c R . .
H(26) H -0.1855 0.8168 0.6652 0.126 Uiso 1.00 1 c R . .
H(27) H -0.1813 0.7252 0.5953 0.126 Uiso 1.00 1 c R . .
H(28) H 0.1063 0.6742 0.7914 0.094 Uiso 1.00 1 c R . .
H(29) H 0.2234 0.7160 0.9134 0.112 Uiso 1.00 1 c R . .
H(30) H 0.3582 0.8631 0.9933 0.134 Uiso 1.00 1 c R . .
H(31) H 0.4344 1.0981 0.9636 0.134 Uiso 1.00 1 c R . .
H(32) H 0.3751 1.1932 0.8552 0.124 Uiso 1.00 1 c R . .
H(33) H 0.2566 1.1518 0.7339 0.119 Uiso 1.00 1 c R . .
H(34) H 0.1360 0.9996 0.6502 0.108 Uiso 1.00 1 c R . .

loop_
_atom_site_aniso_label
_atom_site_aniso_U_11
_atom_site_aniso_U_22
_atom_site_aniso_U_33
_atom_site_aniso_U_12
_atom_site_aniso_U_13
_atom_site_aniso_U_23
O(1) 0.0671(12) 0.0671(15) 0.0658(11) 0.0017(11) -0.0080(9) -0.0045(11)
O(2) 0.178(3) 0.065(2) 0.126(2) -0.001(2) -0.071(2) -0.0064(19)
O(3) 0.172(3) 0.079(2) 0.0967(18) -0.041(2) -0.0209(19) 0.0106(17)
O(4) 0.0931(15) 0.0637(15) 0.0682(12) -0.0084(13) -0.0098(11) 0.0051(11)
O(5) 0.0867(16) 0.0817(18) 0.0781(13) -0.0074(13) -0.0134(13) -0.0069(12)
O(6) 0.0944(15) 0.0652(15) 0.0708(13) -0.0044(13) -0.0001(11) 0.0108(11)
C(1) 0.0622(17) 0.072(2) 0.0633(16) -0.0015(15) -0.0079(13) -0.0058(15)
C(2) 0.0586(16) 0.080(2) 0.0671(17) -0.0002(16) -0.0005(13) -0.0002(16)
C(3) 0.073(2) 0.113(3) 0.075(2) 0.002(2) -0.0139(16) -0.006(2)
C(4) 0.095(2) 0.103(3) 0.069(2) 0.004(2) -0.0032(18) -0.008(2)
C(5) 0.084(2) 0.096(3) 0.0684(19) 0.005(2) 0.0023(16) -0.018(2)
C(6) 0.0664(19) 0.089(2) 0.077(2) 0.0027(19) 0.0024(15) -0.0152(19)
C(7) 0.130(3) 0.153(5) 0.089(2) 0.027(3) 0.024(2) -0.019(3)
C(8) 0.075(2) 0.071(2) 0.079(2) 0.0013(19) -0.0117(16) -0.0105(19)
C(9) 0.0603(16) 0.064(2) 0.0668(17) 0.0053(15) -0.0025(13) -0.0077(15)
C(10) 0.087(2) 0.061(2) 0.073(2) -0.0086(19) -0.0041(17) -0.0025(17)
C(11) 0.0623(15) 0.0559(19) 0.0630(16) -0.0030(15) 0.0019(13) 0.0034(14)
C(12) 0.0734(18) 0.070(2) 0.0629(17) 0.0028(18) -0.0017(14) 0.0011(16)
C(13) 0.0626(17) 0.068(2) 0.0666(17) 0.0003(16) -0.0036(14) -0.0086(16)
C(14) 0.0679(17) 0.064(2) 0.0716(19) -0.0045(16) 0.0046(14) -0.0022(16)
C(15) 0.0598(15) 0.0623(19) 0.0617(16) 0.0036(15) 0.0051(13) 0.0059(15)
C(16) 0.0574(15) 0.0583(19) 0.0585(16) 0.0025(14) 0.0036(12) -0.0016(13)
C(17) 0.0543(15) 0.065(2) 0.0589(15) 0.0086(15) 0.0050(12) -0.0009(15)
C(18) 0.105(2) 0.101(3) 0.081(2) -0.009(2) -0.024(2) -0.002(2)
C(19) 0.124(3) 0.064(2) 0.096(2) -0.013(2) -0.001(2) 0.017(2)
C(20) 0.0573(17) 0.095(2) 0.079(2) -0.0046(19) 0.0060(14) 0.004(2)
C(21) 0.092(2) 0.110(3) 0.099(2) -0.027(2) 0.004(2) 0.009(2)
C(22) 0.059(2) 0.145(4) 0.111(2) 0.014(2) 0.0104(18) 0.001(3)
C(23) 0.0614(18) 0.091(2) 0.074(2) 0.0095(18) 0.0201(15) 0.0017(19)
C(24) 0.0674(18) 0.086(2) 0.082(2) -0.0040(18) 0.0177(16) -0.002(2)
C(25) 0.0583(17) 0.084(2) 0.086(2) -0.0017(18) 0.0220(16) -0.017(2)
C(26) 0.087(2) 0.113(3) 0.081(2) -0.002(2) 0.0154(19) -0.013(2)
C(27) 0.095(2) 0.139(5) 0.100(2) -0.004(3) 0.013(2) -0.039(3)
C(28) 0.091(2) 0.123(4) 0.121(3) -0.008(3) 0.024(2) -0.055(3)
C(29) 0.084(2) 0.093(3) 0.136(3) -0.014(2) 0.033(2) -0.048(3)
C(30) 0.078(2) 0.093(3) 0.094(2) 0.001(2) 0.0336(19) -0.015(2)
C(31) 0.099(2) 0.075(2) 0.126(3) 0.003(2) 0.042(2) -0.003(2)
C(32) 0.091(2) 0.086(3) 0.094(2) 0.003(2) 0.023(2) -0.003(2)

loop_
_atom_type_symbol
_atom_type_description
_atom_type_scat_dispersion_real
_atom_type_scat_dispersion_imag
_atom_type_scat_source
C C 0.018 0.009
;
International Tables for Crystallography
(1992, Vol. C, Tables 4.2.6.8 and 6.1.1.4)
;
H H 0.000 0.000
;
International Tables for Crystallography
(1992, Vol. C, Table 6.1.1.4)
;
O O 0.049 0.032
;
International Tables for Crystallography
(1992, Vol. C, Tables 4.2.6.8 and 6.1.1.4)
;

loop_
_geom_angle_atom_site_label_1
_geom_angle_atom_site_label_2
_geom_angle_atom_site_label_3
_geom_angle
_geom_angle_publ_flag
_geom_angle_site_symmetry_1
_geom_angle_site_symmetry_2
_geom_angle_site_symmetry_3
C(1) O(1) C(8) 119.9(2) yes . . .
C(10) O(4) C(11) 122.8(2) yes . . .
C(13) O(5) C(18) 117.9(3) yes . . .
C(15) O(6) C(19) 117.8(2) yes . . .
O(1) C(1) C(2) 109.2(2) yes . . .
O(1) C(1) C(6) 106.8(2) yes . . .
C(2) C(1) C(6) 112.8(2) yes . . .
C(1) C(2) C(3) 107.0(3) yes . . .
C(1) C(2) C(20) 115.2(2) yes . . .
C(3) C(2) C(20) 114.6(2) yes . . .
C(2) C(3) C(4) 112.0(2) yes . . .
C(3) C(4) C(5) 112.4(3) yes . . .
C(4) C(5) C(6) 109.5(3) yes . . .
C(4) C(5) C(7) 111.9(3) yes . . .
C(6) C(5) C(7) 112.5(3) yes . . .
C(1) C(6) C(5) 113.1(2) yes . . .
O(1) C(8) O(2) 122.7(3) yes . . .
O(1) C(8) C(9) 111.7(3) yes . . .
O(2) C(8) C(9) 125.5(3) yes . . .
C(8) C(9) C(10) 119.2(3) yes . . .
C(8) C(9) C(17) 121.0(3) yes . . .
C(10) C(9) C(17) 119.8(3) yes . . .
O(3) C(10) O(4) 114.4(3) yes . . .
O(3) C(10) C(9) 128.4(3) yes . . .
O(4) C(10) C(9) 117.2(3) yes . . .
O(4) C(11) C(12) 115.7(2) yes . . .
O(4) C(11) C(16) 119.8(2) yes . . .
C(12) C(11) C(16) 124.5(3) yes . . .
C(11) C(12) C(13) 116.6(3) yes . . .
O(5) C(13) C(12) 123.2(3) yes . . .
O(5) C(13) C(14) 114.9(3) yes . . .
C(12) C(13) C(14) 121.9(3) yes . . .
C(13) C(14) C(15) 119.7(3) yes . . .
O(6) C(15) C(14) 125.3(3) yes . . .
O(6) C(15) C(16) 114.3(2) yes . . .
C(14) C(15) C(16) 120.4(2) yes . . .
C(11) C(16) C(15) 116.9(2) yes . . .
C(11) C(16) C(17) 118.6(2) yes . . .
C(15) C(16) C(17) 124.6(2) yes . . .
C(9) C(17) C(16) 121.6(2) yes . . .
C(2) C(20) C(21) 111.6(3) yes . . .
C(2) C(20) C(22) 109.6(3) yes . . .
C(2) C(20) C(23) 109.1(2) yes . . .
C(21) C(20) C(22) 107.7(3) yes . . .
C(21) C(20) C(23) 112.3(3) yes . . .
C(22) C(20) C(23) 106.4(3) yes . . .
C(20) C(23) C(24) 124.3(3) yes . . .
C(20) C(23) C(32) 118.2(3) yes . . .
C(24) C(23) C(32) 117.5(3) yes . . .
C(23) C(24) C(25) 122.9(4) yes . . .
C(24) C(25) C(26) 123.3(4) yes . . .
C(24) C(25) C(30) 118.2(3) yes . . .
C(26) C(25) C(30) 118.5(3) yes . . .
C(25) C(26) C(27) 121.4(5) yes . . .
C(26) C(27) C(28) 120.2(5) yes . . .
C(27) C(28) C(29) 122.1(5) yes . . .
C(28) C(29) C(30) 119.1(5) yes . . .
C(25) C(30) C(29) 118.7(4) yes . . .
C(25) C(30) C(31) 118.8(4) yes . . .
C(29) C(30) C(31) 122.4(4) yes . . .
C(30) C(31) C(32) 121.5(4) yes . . .
C(23) C(32) C(31) 121.0(4) yes . . .
O(1) C(1) H(1) 109.3 no . . .
C(2) C(1) H(1) 109.3 no . . .
C(6) C(1) H(1) 109.3 no . . .
C(1) C(2) H(2) 106.4 no . . .
C(3) C(2) H(2) 106.4 no . . .
C(20) C(2) H(2) 106.4 no . . .
C(2) C(3) H(3) 109.2 no . . .
C(2) C(3) H(4) 109.2 no . . .
C(4) C(3) H(3) 109.2 no . . .
C(4) C(3) H(4) 109.2 no . . .
H(3) C(3) H(4) 107.9 no . . .
C(3) C(4) H(5) 109.1 no . . .
C(3) C(4) H(6) 109.1 no . . .
C(5) C(4) H(5) 109.1 no . . .
C(5) C(4) H(6) 109.1 no . . .
H(5) C(4) H(6) 107.9 no . . .
C(4) C(5) H(7) 107.6 no . . .
C(6) C(5) H(7) 107.6 no . . .
C(7) C(5) H(7) 107.6 no . . .
C(1) C(6) H(8) 109.0 no . . .
C(1) C(6) H(9) 108.9 no . . .
C(5) C(6) H(8) 108.9 no . . .
C(5) C(6) H(9) 108.9 no . . .
H(8) C(6) H(9) 107.8 no . . .
C(5) C(7) H(10) 109.5 no . . .
C(5) C(7) H(11) 109.5 no . . .
C(5) C(7) H(12) 109.5 no . . .
H(10) C(7) H(11) 109.5 no . . .
H(10) C(7) H(12) 109.5 no . . .
H(11) C(7) H(12) 109.5 no . . .
C(11) C(12) H(13) 121.7 no . . .
C(13) C(12) H(13) 121.7 no . . .
C(13) C(14) H(14) 120.1 no . . .
C(15) C(14) H(14) 120.1 no . . .
C(9) C(17) H(15) 119.2 no . . .
C(16) C(17) H(15) 119.2 no . . .
O(5) C(18) H(16) 109.5 no . . .
O(5) C(18) H(17) 109.5 no . . .
O(5) C(18) H(18) 109.5 no . . .
H(16) C(18) H(17) 109.5 no . . .
H(16) C(18) H(18) 109.5 no . . .
H(17) C(18) H(18) 109.5 no . . .
O(6) C(19) H(19) 109.5 no . . .
O(6) C(19) H(20) 109.5 no . . .
O(6) C(19) H(21) 109.5 no . . .
H(19) C(19) H(20) 109.5 no . . .
H(19) C(19) H(21) 109.5 no . . .
H(20) C(19) H(21) 109.5 no . . .
C(20) C(21) H(22) 109.5 no . . .
C(20) C(21) H(23) 109.5 no . . .
C(20) C(21) H(24) 109.5 no . . .
H(22) C(21) H(23) 109.5 no . . .
H(22) C(21) H(24) 109.5 no . . .
H(23) C(21) H(24) 109.5 no . . .
C(20) C(22) H(25) 109.5 no . . .
C(20) C(22) H(26) 109.5 no . . .
C(20) C(22) H(27) 109.5 no . . .
H(25) C(22) H(26) 109.5 no . . .
H(25) C(22) H(27) 109.5 no . . .
H(26) C(22) H(27) 109.5 no . . .
C(23) C(24) H(28) 118.6 no . . .
C(25) C(24) H(28) 118.6 no . . .
C(25) C(26) H(29) 119.3 no . . .
C(27) C(26) H(29) 119.3 no . . .
C(26) C(27) H(30) 119.9 no . . .
C(28) C(27) H(30) 119.9 no . . .
C(27) C(28) H(31) 119.0 no . . .
C(29) C(28) H(31) 119.0 no . . .
C(28) C(29) H(32) 120.4 no . . .
C(30) C(29) H(32) 120.4 no . . .
C(30) C(31) H(33) 119.3 no . . .
C(32) C(31) H(33) 119.3 no . . .
C(23) C(32) H(34) 119.5 no . . .
C(31) C(32) H(34) 119.5 no . . .

loop_
_geom_bond_atom_site_label_1
_geom_bond_atom_site_label_2
_geom_bond_distance
_geom_bond_publ_flag
_geom_bond_site_symmetry_1
_geom_bond_site_symmetry_2
O(1) C(1) 1.450(3) yes . .
O(1) C(8) 1.331(4) yes . .
O(2) C(8) 1.213(5) yes . .
O(3) C(10) 1.216(5) yes . .
O(4) C(10) 1.384(4) yes . .
O(4) C(11) 1.382(4) yes . .
O(5) C(13) 1.359(4) yes . .
O(5) C(18) 1.423(5) yes . .
O(6) C(15) 1.356(3) yes . .
O(6) C(19) 1.436(5) yes . .
C(1) C(2) 1.521(4) yes . .
C(1) C(6) 1.509(4) yes . .
C(2) C(3) 1.530(4) yes . .
C(2) C(20) 1.579(4) yes . .
C(3) C(4) 1.520(4) yes . .
C(4) C(5) 1.510(5) yes . .
C(5) C(6) 1.521(4) yes . .
C(5) C(7) 1.528(6) yes . .
C(8) C(9) 1.476(4) yes . .
C(9) C(10) 1.430(4) yes . .
C(9) C(17) 1.366(4) yes . .
C(11) C(12) 1.376(4) yes . .
C(11) C(16) 1.383(4) yes . .
C(12) C(13) 1.386(5) yes . .
C(13) C(14) 1.394(4) yes . .
C(14) C(15) 1.370(4) yes . .
C(15) C(16) 1.420(4) yes . .
C(16) C(17) 1.412(4) yes . .
C(20) C(21) 1.529(6) yes . .
C(20) C(22) 1.534(5) yes . .
C(20) C(23) 1.565(5) yes . .
C(23) C(24) 1.355(5) yes . .
C(23) C(32) 1.434(6) yes . .
C(24) C(25) 1.438(5) yes . .
C(25) C(26) 1.391(5) yes . .
C(25) C(30) 1.428(6) yes . .
C(26) C(27) 1.359(7) yes . .
C(27) C(28) 1.378(9) yes . .
C(28) C(29) 1.352(8) yes . .
C(29) C(30) 1.430(7) yes . .
C(30) C(31) 1.384(6) yes . .
C(31) C(32) 1.390(6) yes . .
C(1) H(1) 0.980 no . .
C(2) H(2) 0.980 no . .
C(3) H(3) 0.970 no . .
C(3) H(4) 0.970 no . .
C(4) H(5) 0.970 no . .
C(4) H(6) 0.970 no . .
C(5) H(7) 0.980 no . .
C(6) H(8) 0.970 no . .
C(6) H(9) 0.970 no . .
C(7) H(10) 0.960 no . .
C(7) H(11) 0.960 no . .
C(7) H(12) 0.960 no . .
C(12) H(13) 0.930 no . .
C(14) H(14) 0.930 no . .
C(17) H(15) 0.930 no . .
C(18) H(16) 0.960 no . .
C(18) H(17) 0.960 no . .
C(18) H(18) 0.960 no . .
C(19) H(19) 0.960 no . .
C(19) H(20) 0.960 no . .
C(19) H(21) 0.960 no . .
C(21) H(22) 0.960 no . .
C(21) H(23) 0.960 no . .
C(21) H(24) 0.960 no . .
C(22) H(25) 0.960 no . .
C(22) H(26) 0.960 no . .
C(22) H(27) 0.960 no . .
C(24) H(28) 0.930 no . .
C(26) H(29) 0.930 no . .
C(27) H(30) 0.930 no . .
C(28) H(31) 0.930 no . .
C(29) H(32) 0.930 no . .
C(31) H(33) 0.930 no . .
C(32) H(34) 0.930 no . .

loop_
_geom_contact_atom_site_label_1
_geom_contact_atom_site_label_2
_geom_contact_distance
_geom_contact_publ_flag
_geom_contact_site_symmetry_1
_geom_contact_site_symmetry_2
O(2) C(19) 3.572(6) ? . 54501
O(3) C(19) 3.515(5) ? . 54501
O(3) C(29) 3.311(6) ? . 54501
O(4) C(18) 3.522(5) ? . 74702
O(4) C(27) 3.599(6) ? . 64702
O(4) C(28) 3.419(6) ? . 64702
O(5) C(12) 3.503(4) ? . 75702
O(5) C(27) 3.512(5) ? . 65501
C(12) O(5) 3.503(4) ? . 74702
C(13) C(26) 3.570(5) ? . 65501
C(18) O(4) 3.522(5) ? . 75702
C(19) O(2) 3.572(6) ? . 56501
C(19) O(3) 3.515(5) ? . 56501
C(26) C(13) 3.570(5) ? . 45501
C(27) O(4) 3.599(6) ? . 65702
C(27) O(5) 3.512(5) ? . 45501
C(28) O(4) 3.419(6) ? . 65702
C(29) O(3) 3.311(6) ? . 56501
O(1) H(26) 3.590 ? . 65501
O(2) H(12) 3.190 ? . 64602
O(2) H(19) 3.265 ? . 54501
O(2) H(20) 3.034 ? . 54501
O(2) H(32) 3.521 ? . 54501
O(2) H(33) 2.906 ? . 54501
O(3) H(16) 3.259 ? . 64702
O(3) H(19) 2.613 ? . 54501
O(3) H(30) 3.107 ? . 64702
O(3) H(32) 2.408 ? . 54501
O(4) H(17) 2.773 ? . 74702
O(4) H(18) 3.598 ? . 74702
O(4) H(30) 3.162 ? . 64702
O(4) H(31) 2.802 ? . 64702
O(5) H(13) 2.867 ? . 75702
O(5) H(18) 3.148 ? . 75702
O(5) H(29) 2.772 ? . 65702
O(6) H(10) 2.856 ? . 65602
O(6) H(26) 3.026 ? . 65501
C(2) H(11) 3.547 ? . 65602
C(3) H(25) 3.398 ? . 54602
C(4) H(20) 3.422 ? . 64602
C(4) H(25) 3.046 ? . 54602
C(5) H(9) 3.489 ? . 64602
C(5) H(25) 3.184 ? . 54602
C(6) H(27) 3.282 ? . 65501
C(7) H(2) 3.527 ? . 64602
C(7) H(9) 3.523 ? . 64602
C(7) H(20) 3.379 ? . 64602
C(7) H(33) 3.521 ? . 64602
C(7) H(34) 3.348 ? . 64602
C(9) H(23) 3.305 ? . 65501
C(9) H(26) 3.532 ? . 65501
C(10) H(17) 3.530 ? . 74702
C(10) H(19) 3.049 ? . 54501
C(10) H(32) 3.598 ? . 54501
C(11) H(17) 3.155 ? . 74702
C(11) H(31) 3.393 ? . 64702
C(12) H(17) 3.248 ? . 74702
C(12) H(31) 3.214 ? . 64702
C(14) H(18) 3.268 ? . 75702
C(15) H(26) 3.492 ? . 65501
C(16) H(26) 3.306 ? . 65501
C(17) H(23) 3.373 ? . 65501
C(17) H(26) 2.765 ? . 65501
C(18) H(13) 3.436 ? . 75702
C(18) H(14) 3.182 ? . 74702
C(18) H(28) 3.588 ? . 65702
C(18) H(29) 2.996 ? . 65702
C(18) H(30) 3.449 ? . 65501
C(19) H(5) 3.453 ? . 65602
C(19) H(10) 3.261 ? . 65602
C(19) H(23) 3.556 ? . 66501
C(21) H(20) 3.568 ? . 44501
C(22) H(5) 3.273 ? . 55602
C(22) H(7) 3.055 ? . 55602
C(22) H(9) 3.541 ? . 45501
C(22) H(15) 3.258 ? . 45501
C(26) H(18) 3.365 ? . 45501
C(27) H(18) 3.101 ? . 45501
C(28) H(13) 2.982 ? . 65702
C(29) H(13) 3.430 ? . 65702
C(29) H(16) 3.495 ? . 65702
C(31) H(10) 3.469 ? . 65602
C(31) H(11) 3.571 ? . 65602
C(31) H(21) 3.102 ? . 45501
C(32) H(10) 3.599 ? . 65602
C(32) H(11) 3.141 ? . 65602
C(32) H(21) 3.405 ? . 45501
H(1) H(12) 3.218 ? . 64602
H(2) C(7) 3.527 ? . 65602
H(2) H(11) 2.605 ? . 65602
H(3) H(4) 3.138 ? . 54602
H(3) H(6) 3.584 ? . 54602
H(3) H(25) 2.851 ? . 54602
H(4) H(3) 3.138 ? . 55602
H(4) H(7) 3.563 ? . 55602
H(5) C(19) 3.453 ? . 64602
H(5) C(22) 3.273 ? . 54602
H(5) H(20) 2.812 ? . 64602
H(5) H(21) 3.517 ? . 64602
H(5) H(22) 3.571 ? . 55602
H(5) H(25) 2.451 ? . 54602
H(5) H(26) 3.312 ? . 54602
H(5) H(34) 2.973 ? . 54602
H(6) H(3) 3.584 ? . 55602
H(6) H(8) 3.073 ? . 65602
H(6) H(11) 3.534 ? . 65602
H(6) H(20) 3.225 ? . 64602
H(6) H(22) 3.159 ? . 55602
H(7) C(22) 3.055 ? . 54602
H(7) H(4) 3.563 ? . 54602
H(7) H(9) 2.758 ? . 64602
H(7) H(12) 3.474 ? . 64602
H(7) H(25) 2.553 ? . 54602
H(7) H(26) 3.236 ? . 54602
H(7) H(27) 2.904 ? . 54602
H(8) H(6) 3.073 ? . 64602
H(8) H(9) 3.574 ? . 64602
H(8) H(12) 3.331 ? . 64602
H(8) H(27) 2.853 ? . 65501
H(9) C(5) 3.489 ? . 65602
H(9) C(7) 3.523 ? . 65602
H(9) C(22) 3.541 ? . 65501
H(9) H(7) 2.758 ? . 65602
H(9) H(8) 3.574 ? . 65602
H(9) H(11) 2.987 ? . 65602
H(9) H(26) 3.566 ? . 65501
H(9) H(27) 2.805 ? . 65501
H(10) O(6) 2.856 ? . 64602
H(10) C(19) 3.261 ? . 64602
H(10) C(31) 3.469 ? . 64602
H(10) C(32) 3.599 ? . 64602
H(10) H(15) 2.912 ? . 64602
H(10) H(20) 2.721 ? . 64602
H(10) H(25) 3.375 ? . 54602
H(10) H(26) 3.156 ? . 54602
H(10) H(33) 3.237 ? . 64602
H(10) H(34) 3.471 ? . 64602
H(11) C(2) 3.547 ? . 64602
H(11) C(31) 3.571 ? . 64602
H(11) C(32) 3.141 ? . 64602
H(11) H(2) 2.605 ? . 64602
H(11) H(6) 3.534 ? . 64602
H(11) H(9) 2.987 ? . 64602
H(11) H(33) 3.440 ? . 64602
H(11) H(34) 2.663 ? . 64602
H(12) O(2) 3.190 ? . 65602
H(12) H(1) 3.218 ? . 65602
H(12) H(7) 3.474 ? . 65602
H(12) H(8) 3.331 ? . 65602
H(12) H(20) 3.274 ? . 64602
H(12) H(33) 3.306 ? . 64602
H(12) H(34) 3.436 ? . 64602
H(13) O(5) 2.867 ? . 74702
H(13) C(18) 3.436 ? . 74702
H(13) C(28) 2.982 ? . 64702
H(13) C(29) 3.430 ? . 64702
H(13) H(17) 3.034 ? . 74702
H(13) H(29) 3.597 ? . 65501
H(13) H(31) 2.666 ? . 64702
H(13) H(32) 3.450 ? . 64702
H(14) C(18) 3.182 ? . 75702
H(14) H(16) 3.270 ? . 75702
H(14) H(17) 3.396 ? . 75702
H(14) H(18) 2.451 ? . 75702
H(15) C(22) 3.258 ? . 65501
H(15) H(10) 2.912 ? . 65602
H(15) H(26) 2.359 ? . 65501
H(15) H(27) 3.435 ? . 65501
H(16) O(3) 3.259 ? . 65702
H(16) C(29) 3.495 ? . 64702
H(16) H(14) 3.270 ? . 74702
H(16) H(28) 3.431 ? . 65702
H(16) H(29) 2.879 ? . 65702
H(16) H(32) 3.063 ? . 64702
H(17) O(4) 2.773 ? . 75702
H(17) C(10) 3.530 ? . 75702
H(17) C(11) 3.155 ? . 75702
H(17) C(12) 3.248 ? . 75702
H(17) H(13) 3.034 ? . 75702
H(17) H(14) 3.396 ? . 74702
H(17) H(19) 3.527 ? . 74702
H(17) H(28) 2.919 ? . 65702
H(17) H(29) 2.828 ? . 65702
H(17) H(30) 3.514 ? . 65501
H(18) O(4) 3.598 ? . 75702
H(18) O(5) 3.148 ? . 74702
H(18) C(14) 3.268 ? . 74702
H(18) C(26) 3.365 ? . 65501
H(18) C(27) 3.101 ? . 65501
H(18) H(14) 2.451 ? . 74702
H(18) H(19) 3.541 ? . 74702
H(18) H(29) 3.262 ? . 65501
H(18) H(30) 2.798 ? . 65501
H(19) O(2) 3.265 ? . 56501
H(19) O(3) 2.613 ? . 56501
H(19) C(10) 3.049 ? . 56501
H(19) H(17) 3.527 ? . 75702
H(19) H(18) 3.541 ? . 75702
H(19) H(23) 3.525 ? . 66501
H(20) O(2) 3.034 ? . 56501
H(20) C(4) 3.422 ? . 65602
H(20) C(7) 3.379 ? . 65602
H(20) C(21) 3.568 ? . 66501
H(20) H(5) 2.812 ? . 65602
H(20) H(6) 3.225 ? . 65602
H(20) H(10) 2.721 ? . 65602
H(20) H(12) 3.274 ? . 65602
H(20) H(22) 3.257 ? . 66501
H(20) H(23) 3.180 ? . 66501
H(21) C(31) 3.102 ? . 65501
H(21) C(32) 3.405 ? . 65501
H(21) H(5) 3.517 ? . 65602
H(21) H(23) 3.389 ? . 66501
H(21) H(24) 3.411 ? . 66501
H(21) H(33) 3.056 ? . 65501
H(21) H(34) 3.547 ? . 65501
H(22) H(5) 3.571 ? . 54602
H(22) H(6) 3.159 ? . 54602
H(22) H(20) 3.257 ? . 44501
H(23) C(9) 3.305 ? . 45501
H(23) C(17) 3.373 ? . 45501
H(23) C(19) 3.556 ? . 44501
H(23) H(19) 3.525 ? . 44501
H(23) H(20) 3.180 ? . 44501
H(23) H(21) 3.389 ? . 44501
H(24) H(21) 3.411 ? . 44501
H(25) C(3) 3.398 ? . 55602
H(25) C(4) 3.046 ? . 55602
H(25) C(5) 3.184 ? . 55602
H(25) H(3) 2.851 ? . 55602
H(25) H(5) 2.451 ? . 55602
H(25) H(7) 2.553 ? . 55602
H(25) H(10) 3.375 ? . 55602
H(26) O(1) 3.590 ? . 45501
H(26) O(6) 3.026 ? . 45501
H(26) C(9) 3.532 ? . 45501
H(26) C(15) 3.492 ? . 45501
H(26) C(16) 3.306 ? . 45501
H(26) C(17) 2.765 ? . 45501
H(26) H(5) 3.312 ? . 55602
H(26) H(7) 3.236 ? . 55602
H(26) H(9) 3.566 ? . 45501
H(26) H(10) 3.156 ? . 55602
H(26) H(15) 2.359 ? . 45501
H(27) C(6) 3.282 ? . 45501
H(27) H(7) 2.904 ? . 55602
H(27) H(8) 2.853 ? . 45501
H(27) H(9) 2.805 ? . 45501
H(27) H(15) 3.435 ? . 45501
H(28) C(18) 3.588 ? . 64702
H(28) H(16) 3.431 ? . 64702
H(28) H(17) 2.919 ? . 64702
H(29) O(5) 2.772 ? . 64702
H(29) C(18) 2.996 ? . 64702
H(29) H(13) 3.597 ? . 45501
H(29) H(16) 2.879 ? . 64702
H(29) H(17) 2.828 ? . 64702
H(29) H(18) 3.262 ? . 45501
H(30) O(3) 3.107 ? . 65702
H(30) O(4) 3.162 ? . 65702
H(30) C(18) 3.449 ? . 45501
H(30) H(17) 3.514 ? . 45501
H(30) H(18) 2.798 ? . 45501
H(30) H(31) 3.028 ? . 64702
H(31) O(4) 2.802 ? . 65702
H(31) C(11) 3.393 ? . 65702
H(31) C(12) 3.214 ? . 65702
H(31) H(13) 2.666 ? . 65702
H(31) H(30) 3.028 ? . 65702
H(32) O(2) 3.521 ? . 56501
H(32) O(3) 2.408 ? . 56501
H(32) C(10) 3.598 ? . 56501
H(32) H(13) 3.450 ? . 65702
H(32) H(16) 3.063 ? . 65702
H(33) O(2) 2.906 ? . 56501
H(33) C(7) 3.521 ? . 65602
H(33) H(10) 3.237 ? . 65602
H(33) H(11) 3.440 ? . 65602
H(33) H(12) 3.306 ? . 65602
H(33) H(21) 3.056 ? . 45501
H(34) C(7) 3.348 ? . 65602
H(34) H(5) 2.973 ? . 55602
H(34) H(10) 3.471 ? . 65602
H(34) H(11) 2.663 ? . 65602
H(34) H(12) 3.436 ? . 65602
H(34) H(21) 3.547 ? . 45501

loop_
_cod_related_entry_id
_cod_related_entry_database
_cod_related_entry_code
1 ChemSpider 20574449
